data_1515897
loop_
_publ_author_name
'Pandurangan, Komala'
'Gallagher, Shane'
'Morgan, Grace G.'
'M\"uller-Bunz, Helge'
'Paradisi, Francesca'

_publ_section_title
;
 Structure and antibacterial activity of the silver(I) complex of
 2-aminophenoxazine-3-one.
;
_journal_issue 8
_journal_name_full 'Metallomics : integrated biometal science'
_journal_page_first 530
_journal_page_last 534
_journal_paper_doi 10.1039/c003515g
_journal_volume 2
_journal_year 2010
_chemical_formula_moiety 'C12 H8 N3 O5 Ag'
_chemical_formula_sum 'C12 H8 Ag N3 O5'
_chemical_formula_weight 382.08
_chemical_name_systematic
;
?
;
_space_group_IT_number 2
_symmetry_cell_setting triclinic
_symmetry_space_group_name_Hall '-P 1'
_symmetry_space_group_name_H-M 'P -1'
_atom_sites_solution_hydrogens difmap
_atom_sites_solution_primary direct
_atom_sites_solution_secondary difmap
_audit_creation_method SHELXL-97
_cell_angle_alpha 99.015(2)
_cell_angle_beta 98.899(2)
_cell_angle_gamma 91.963(2)
_cell_formula_units_Z 2
_cell_length_a 5.1653(6)
_cell_length_b 10.3434(11)
_cell_length_c 11.0739(12)
_cell_measurement_reflns_used 6488
_cell_measurement_temperature 100(2)
_cell_measurement_theta_max 30.40
_cell_measurement_theta_min 2.96
_cell_volume 576.26(11)
_computing_cell_refinement 'Bruker SAINT'
_computing_data_collection 'Bruker SMART'
_computing_data_reduction 'Bruker SAINT'
_computing_molecular_graphics 'Bruker SHELXTL'
_computing_publication_material 'Bruker SHELXTL'
_computing_structure_refinement 'SHELXL-97 (Sheldrick, 1997)'
_computing_structure_solution 'SHELXS-97 (Sheldrick, 1990)'
_diffrn_ambient_temperature 100(2)
_diffrn_detector_area_resol_mean 8.366
_diffrn_measured_fraction_theta_full 0.997
_diffrn_measured_fraction_theta_max 0.984
_diffrn_measurement_device_type 'CCD area detector'
_diffrn_measurement_method '\f and \w scans'
_diffrn_radiation_monochromator graphite
_diffrn_radiation_source 'sealed tube'
_diffrn_radiation_type MoK\a
_diffrn_radiation_wavelength 0.71073
_diffrn_reflns_av_R_equivalents 0.0255
_diffrn_reflns_av_sigmaI/netI 0.0238
_diffrn_reflns_limit_h_max 7
_diffrn_reflns_limit_h_min -7
_diffrn_reflns_limit_k_max 14
_diffrn_reflns_limit_k_min -14
_diffrn_reflns_limit_l_max 15
_diffrn_reflns_limit_l_min -15
_diffrn_reflns_number 13379
_diffrn_reflns_theta_full 30.00
_diffrn_reflns_theta_max 30.48
_diffrn_reflns_theta_min 1.89
_exptl_absorpt_coefficient_mu 1.778
_exptl_absorpt_correction_T_max 0.9486
_exptl_absorpt_correction_T_min 0.8239
_exptl_absorpt_correction_type multi-scan
_exptl_absorpt_process_details
;
SADABS v.2.10 (Bruker,2003) was used for absorption correction.
R(int) for selected reflections was 0.052 before and 0.025 after
correction. The Ratio of minimum to maximum transmission is 0.868541.
The \l/2 correction factor is 0.0015.
;
_exptl_crystal_colour red
_exptl_crystal_density_diffrn 2.202
_exptl_crystal_density_method 'not measured'
_exptl_crystal_description plate
_exptl_crystal_F_000 376
_exptl_crystal_size_max 0.40
_exptl_crystal_size_mid 0.30
_exptl_crystal_size_min 0.03
_refine_diff_density_max 2.038
_refine_diff_density_min -0.404
_refine_diff_density_rms 0.140
_refine_ls_extinction_method none
_refine_ls_goodness_of_fit_ref 1.111
_refine_ls_hydrogen_treatment refall
_refine_ls_matrix_type full
_refine_ls_number_parameters 222
_refine_ls_number_reflns 3469
_refine_ls_number_restraints 0
_refine_ls_restrained_S_all 1.111
_refine_ls_R_factor_all 0.0341
_refine_ls_R_factor_gt 0.0317
_refine_ls_shift/su_max 0.068
_refine_ls_shift/su_mean 0.004
_refine_ls_structure_factor_coef Fsqd
_refine_ls_weighting_details 'calc w=1/[\s^2^(Fo^2^)+(0.0440P)^2^+0.5833P] where P=(Fo^2^+2Fc^2^)/3'
_refine_ls_weighting_scheme calc
_refine_ls_wR_factor_gt 0.0781
_refine_ls_wR_factor_ref 0.0794
_reflns_number_gt 3250
_reflns_number_total 3469
_reflns_threshold_expression I>2\s(I)
_cod_data_source_file c003515g.txt
_cod_data_source_block mor319
_cod_original_formula_sum 'C12 H8 N3 O5 Ag'
_cod_database_code 1515897

loop_
_symmetry_equiv_pos_as_xyz
'x, y, z'
'-x, -y, -z'

loop_
_atom_site_label
_atom_site_type_symbol
_atom_site_fract_x
_atom_site_fract_y
_atom_site_fract_z
_atom_site_U_iso_or_equiv
_atom_site_adp_type
_atom_site_occupancy
_atom_site_symmetry_multiplicity
_atom_site_calc_flag
O1 O 0.2460(3) 0.94756(16) 0.61592(16) 0.0158(3) Uani 1 1 d
C1 C 0.3726(4) 0.8357(2) 0.6226(2) 0.0141(4) Uani 1 1 d
C2 C 0.3249(4) 0.7559(2) 0.7164(2) 0.0139(4) Uani 1 1 d
C3 C 0.4596(5) 0.6398(2) 0.7214(2) 0.0164(4) Uani 1 1 d
H3 H 0.423(7) 0.581(3) 0.779(3) 0.021(8) Uiso 1 1 d
C4 C 0.6352(4) 0.6034(2) 0.6429(2) 0.0153(4) Uani 1 1 d
N1 N 0.7713(4) 0.4959(2) 0.6453(2) 0.0197(4) Uani 1 1 d
H1N1 H 0.891(8) 0.482(4) 0.602(4) 0.033(10) Uiso 1 1 d
H2N1 H 0.762(7) 0.456(4) 0.708(3) 0.024(8) Uiso 1 1 d
C5 C 0.6867(4) 0.6860(2) 0.5486(2) 0.0151(4) Uani 1 1 d
O2 O 0.8526(4) 0.65572(18) 0.48225(17) 0.0204(3) Uani 1 1 d
N2 N 0.1616(4) 0.79147(19) 0.79521(18) 0.0145(3) Uani 1 1 d
C6 C 0.5412(4) 0.8026(2) 0.5430(2) 0.0154(4) Uani 1 1 d
H6 H 0.573(6) 0.854(3) 0.485(3) 0.015(7) Uiso 1 1 d
C7 C 0.0769(4) 0.9842(2) 0.6975(2) 0.0146(4) Uani 1 1 d
C8 C 0.0319(4) 0.9059(2) 0.7851(2) 0.0143(4) Uani 1 1 d
C9 C -0.1530(4) 0.9447(2) 0.8619(2) 0.0160(4) Uani 1 1 d
H9 H -0.186(7) 0.886(3) 0.918(3) 0.020(8) Uiso 1 1 d
C10 C -0.2846(5) 1.0576(2) 0.8512(2) 0.0177(4) Uani 1 1 d
H10 H -0.406(7) 1.079(3) 0.904(3) 0.020(8) Uiso 1 1 d
C11 C -0.2310(5) 1.1356(2) 0.7640(2) 0.0188(4) Uani 1 1 d
H11 H -0.314(6) 1.211(3) 0.752(3) 0.006(6) Uiso 1 1 d
C12 C -0.0490(5) 1.0998(2) 0.6875(2) 0.0178(4) Uani 1 1 d
H12 H -0.018(7) 1.150(4) 0.632(3) 0.023(8) Uiso 1 1 d
Ag Ag 0.13411(3) 0.680533(18) 0.954085(17) 0.02019(7) Uani 1 1 d
N3 N -0.3170(4) 0.6282(2) 1.08195(19) 0.0159(4) Uani 1 1 d
O3 O -0.1163(4) 0.5717(2) 1.1177(2) 0.0316(5) Uani 1 1 d
O4 O -0.5353(4) 0.59983(19) 1.10996(19) 0.0243(4) Uani 1 1 d
O5 O -0.3032(4) 0.7123(2) 1.0135(2) 0.0287(4) Uani 1 1 d

loop_
_atom_site_aniso_label
_atom_site_aniso_U_11
_atom_site_aniso_U_22
_atom_site_aniso_U_33
_atom_site_aniso_U_23
_atom_site_aniso_U_13
_atom_site_aniso_U_12
O1 0.0176(7) 0.0143(7) 0.0169(7) 0.0054(6) 0.0034(6) 0.0032(6)
C1 0.0149(9) 0.0120(9) 0.0149(9) 0.0035(7) -0.0004(7) -0.0009(7)
C2 0.0143(9) 0.0131(9) 0.0140(9) 0.0044(7) -0.0001(7) -0.0008(7)
C3 0.0180(10) 0.0151(10) 0.0172(10) 0.0057(8) 0.0035(8) 0.0019(8)
C4 0.0150(9) 0.0126(9) 0.0181(10) 0.0046(8) 0.0003(8) 0.0000(7)
N1 0.0216(10) 0.0174(9) 0.0234(10) 0.0082(8) 0.0075(8) 0.0066(7)
C5 0.0134(9) 0.0153(10) 0.0161(10) 0.0037(8) 0.0005(7) -0.0010(7)
O2 0.0184(8) 0.0217(8) 0.0241(8) 0.0073(7) 0.0080(7) 0.0045(6)
N2 0.0137(8) 0.0141(8) 0.0160(8) 0.0044(7) 0.0014(7) 0.0009(6)
C6 0.0160(10) 0.0150(10) 0.0165(10) 0.0065(8) 0.0022(8) 0.0012(8)
C7 0.0148(9) 0.0138(9) 0.0146(9) 0.0026(7) 0.0007(7) 0.0007(7)
C8 0.0141(9) 0.0132(9) 0.0149(9) 0.0024(7) 0.0002(7) -0.0002(7)
C9 0.0158(10) 0.0160(10) 0.0158(10) 0.0024(8) 0.0016(8) -0.0002(8)
C10 0.0171(10) 0.0172(10) 0.0173(10) -0.0007(8) 0.0016(8) 0.0012(8)
C11 0.0187(10) 0.0159(10) 0.0206(11) 0.0018(8) 0.0007(8) 0.0034(8)
C12 0.0205(11) 0.0143(10) 0.0181(10) 0.0038(8) 0.0005(8) 0.0019(8)
Ag 0.01827(10) 0.02348(11) 0.02361(11) 0.01330(7) 0.00775(7) 0.00588(7)
N3 0.0142(8) 0.0149(8) 0.0194(9) 0.0026(7) 0.0049(7) 0.0026(7)
O3 0.0186(9) 0.0246(10) 0.0460(12) -0.0013(9) -0.0069(8) 0.0087(7)
O4 0.0200(8) 0.0237(9) 0.0317(10) 0.0063(7) 0.0112(7) 0.0003(7)
O5 0.0341(11) 0.0268(10) 0.0290(10) 0.0145(8) 0.0071(8) -0.0007(8)

loop_
_atom_type_symbol
_atom_type_description
_atom_type_scat_dispersion_real
_atom_type_scat_dispersion_imag
_atom_type_scat_source
C C 0.0033 0.0016 'International Tables Vol C Tables 4.2.6.8 and 6.1.1.4'
H H 0.0000 0.0000 'International Tables Vol C Tables 4.2.6.8 and 6.1.1.4'
N N 0.0061 0.0033 'International Tables Vol C Tables 4.2.6.8 and 6.1.1.4'
O O 0.0106 0.0060 'International Tables Vol C Tables 4.2.6.8 and 6.1.1.4'
Ag Ag -0.8971 1.1015 'International Tables Vol C Tables 4.2.6.8 and 6.1.1.4'

loop_
_geom_angle_atom_site_label_1
_geom_angle_atom_site_label_2
_geom_angle_atom_site_label_3
_geom_angle
_geom_angle_site_symmetry_1
_geom_angle_site_symmetry_3
C1 O1 C7 119.27(18) . .
C6 C1 O1 118.3(2) . .
C6 C1 C2 122.3(2) . .
O1 C1 C2 119.3(2) . .
N2 C2 C3 120.5(2) . .
N2 C2 C1 121.3(2) . .
C3 C2 C1 118.2(2) . .
C4 C3 C2 121.3(2) . .
C4 C3 H3 118(2) . .
C2 C3 H3 120(2) . .
N1 C4 C3 123.7(2) . .
N1 C4 C5 115.9(2) . .
C3 C4 C5 120.4(2) . .
C4 N1 H1N1 121(3) . .
C4 N1 H2N1 116(2) . .
H1N1 N1 H2N1 121(4) . .
O2 C5 C6 122.7(2) . .
O2 C5 C4 120.0(2) . .
C6 C5 C4 117.3(2) . .
C2 N2 C8 118.0(2) . .
C2 N2 Ag 120.10(15) . .
C8 N2 Ag 121.53(15) . .
C1 C6 C5 120.5(2) . .
C1 C6 H6 122(2) . .
C5 C6 H6 117(2) . .
O1 C7 C12 117.4(2) . .
O1 C7 C8 120.5(2) . .
C12 C7 C8 122.1(2) . .
N2 C8 C7 121.6(2) . .
N2 C8 C9 120.4(2) . .
C7 C8 C9 118.0(2) . .
C10 C9 C8 120.6(2) . .
C10 C9 H9 124(2) . .
C8 C9 H9 116(2) . .
C9 C10 C11 120.0(2) . .
C9 C10 H10 117(2) . .
C11 C10 H10 123(2) . .
C12 C11 C10 120.5(2) . .
C12 C11 H11 115.6(18) . .
C10 C11 H11 123.9(18) . .
C11 C12 C7 118.7(2) . .
C11 C12 H12 119(2) . .
C7 C12 H12 122(2) . .
N2 Ag O5 107.40(7) . .
N2 Ag O4 134.03(7) . 1_655
O5 Ag O4 115.52(6) . 1_655
N2 Ag O3 111.68(8) . 2_567
O5 Ag O3 102.00(7) . 2_567
O4 Ag O3 75.41(6) 1_655 2_567
N2 Ag O3 155.38(6) . .
O5 Ag O3 48.66(6) . .
O4 Ag O3 70.35(6) 1_655 .
O3 Ag O3 73.98(8) 2_567 .
N2 Ag O5 87.67(6) . 1_655
O5 Ag O5 150.36(9) . 1_655
O4 Ag O5 46.53(6) 1_655 1_655
O3 Ag O5 95.46(6) 2_567 1_655
O3 Ag O5 116.17(6) . 1_655
O5 N3 O3 119.6(2) . .
O5 N3 O4 118.6(2) . .
O3 N3 O4 121.7(2) . .
N3 O3 Ag 116.07(15) . 2_567
N3 O3 Ag 88.77(16) . .
Ag O3 Ag 106.02(8) 2_567 .
N3 O4 Ag 105.25(15) . 1_455
N3 O5 Ag 101.80(15) . .

loop_
_geom_bond_atom_site_label_1
_geom_bond_atom_site_label_2
_geom_bond_distance
_geom_bond_site_symmetry_2
O1 C1 1.355(3) .
O1 C7 1.371(3) .
C1 C6 1.347(3) .
C1 C2 1.468(3) .
C2 N2 1.325(3) .
C2 C3 1.413(3) .
C3 C4 1.373(3) .
C3 H3 0.98(3) .
C4 N1 1.337(3) .
C4 C5 1.497(3) .
N1 H1N1 0.84(4) .
N1 H2N1 0.87(4) .
C5 O2 1.230(3) .
C5 C6 1.447(3) .
N2 C8 1.391(3) .
N2 Ag 2.265(2) .
C6 H6 0.92(3) .
C7 C12 1.392(3) .
C7 C8 1.398(3) .
C8 C9 1.402(3) .
C9 C10 1.383(3) .
C9 H9 0.97(4) .
C10 C11 1.405(4) .
C10 H10 0.94(4) .
C11 C12 1.382(3) .
C11 H11 0.92(3) .
C12 H12 0.90(4) .
Ag O5 2.467(2) .
Ag O4 2.496(2) 1_655
Ag O3 2.600(2) 2_567
Ag O3 2.737(3) .
Ag O5 2.875(2) 1_655
N3 O5 1.248(3) .
N3 O3 1.249(3) .
N3 O4 1.252(3) .
O3 Ag 2.600(2) 2_567
O4 Ag 2.496(2) 1_455

loop_
_geom_hbond_atom_site_label_D
_geom_hbond_atom_site_label_H
_geom_hbond_atom_site_label_A
_geom_hbond_distance_DH
_geom_hbond_distance_HA
_geom_hbond_distance_DA
_geom_hbond_angle_DHA
_geom_hbond_site_symmetry_A
N1 H1N1 O2 0.84(4) 2.18(4) 2.931(3) 149(4) 2_766

loop_
_geom_torsion_atom_site_label_1
_geom_torsion_atom_site_label_2
_geom_torsion_atom_site_label_3
_geom_torsion_atom_site_label_4
_geom_torsion
_geom_torsion_site_symmetry_1
_geom_torsion_site_symmetry_4
C7 O1 C1 C6 -178.9(2) . .
C7 O1 C1 C2 0.3(3) . .
C6 C1 C2 N2 178.8(2) . .
O1 C1 C2 N2 -0.4(3) . .
C6 C1 C2 C3 -0.8(3) . .
O1 C1 C2 C3 -180.0(2) . .
N2 C2 C3 C4 -178.1(2) . .
C1 C2 C3 C4 1.5(3) . .
C2 C3 C4 N1 178.7(2) . .
C2 C3 C4 C5 -0.5(3) . .
N1 C4 C5 O2 -2.4(3) . .
C3 C4 C5 O2 176.9(2) . .
N1 C4 C5 C6 179.6(2) . .
C3 C4 C5 C6 -1.1(3) . .
C3 C2 N2 C8 -179.2(2) . .
C1 C2 N2 C8 1.2(3) . .
C3 C2 N2 Ag 7.6(3) . .
C1 C2 N2 Ag -171.94(15) . .
O1 C1 C6 C5 178.3(2) . .
C2 C1 C6 C5 -0.9(3) . .
O2 C5 C6 C1 -176.1(2) . .
C4 C5 C6 C1 1.9(3) . .
C1 O1 C7 C12 180.0(2) . .
C1 O1 C7 C8 -1.1(3) . .
C2 N2 C8 C7 -2.0(3) . .
Ag N2 C8 C7 171.04(16) . .
C2 N2 C8 C9 176.7(2) . .
Ag N2 C8 C9 -10.2(3) . .
O1 C7 C8 N2 2.0(3) . .
C12 C7 C8 N2 -179.1(2) . .
O1 C7 C8 C9 -176.8(2) . .
C12 C7 C8 C9 2.1(3) . .
N2 C8 C9 C10 -179.2(2) . .
C7 C8 C9 C10 -0.5(3) . .
C8 C9 C10 C11 -0.9(3) . .
C9 C10 C11 C12 0.7(4) . .
C10 C11 C12 C7 0.9(4) . .
O1 C7 C12 C11 176.6(2) . .
C8 C7 C12 C11 -2.3(3) . .
C2 N2 Ag O5 -155.48(16) . .
C8 N2 Ag O5 31.63(18) . .
C2 N2 Ag O4 46.0(2) . 1_655
C8 N2 Ag O4 -126.92(16) . 1_655
C2 N2 Ag O3 -44.44(18) . 2_567
C8 N2 Ag O3 142.67(16) . 2_567
C2 N2 Ag O3 -143.34(17) . .
C8 N2 Ag O3 43.8(3) . .
C2 N2 Ag O5 50.51(17) . 1_655
C8 N2 Ag O5 -122.38(17) . 1_655
O5 N3 O3 Ag -117.4(2) . 2_567
O4 N3 O3 Ag 60.5(3) . 2_567
O5 N3 O3 Ag -10.1(2) . .
O4 N3 O3 Ag 167.7(2) . .
N2 Ag O3 N3 -9.6(2) . .
O5 Ag O3 N3 5.91(13) . .
O4 Ag O3 N3 163.31(15) 1_655 .
O3 Ag O3 N3 -116.81(16) 2_567 .
O5 Ag O3 N3 154.95(13) 1_655 .
N2 Ag O3 Ag 107.22(15) . 2_567
O5 Ag O3 Ag 122.72(11) . 2_567
O4 Ag O3 Ag -79.88(7) 1_655 2_567
O3 Ag O3 Ag 0.0 2_567 2_567
O5 Ag O3 Ag -88.24(8) 1_655 2_567
O5 N3 O4 Ag 18.0(2) . 1_455
O3 N3 O4 Ag -159.89(19) . 1_455
O3 N3 O5 Ag 11.5(2) . .
O4 N3 O5 Ag -166.42(17) . .
N2 Ag O5 N3 167.26(15) . .
O4 Ag O5 N3 -29.69(17) 1_655 .
O3 Ag O5 N3 49.72(16) 2_567 .
O3 Ag O5 N3 -6.04(13) . .
O5 Ag O5 N3 -75.1(2) 1_655 .
